data_2003165
loop_
_publ_author_name
'Haller, Kenneth J.'
'Rae, A. David'
'Bygott, Alexia M. T.'
'Hockless, David C. R.'
'Ralph, Stephen F.'
'Geue, Rodney J.'
'Sargeson, Alan M.'

_publ_section_title
;Four-component intergrowth structures of the metal-ion cage complexes
 <i>fac</i>-(1,5,9,13,20-pentamethyl-3,7,11,15,18,22-hexaazabicyclo[7.7.7]tricosane)<i>M</i>^II^
 diperchlorate hydrate, [<i>M</i>(C~22~H~48~N~6~)](ClO~4~)~2~.<i>x</i>H~2~O,
 <i>M</i> = Ni, Zn
;
_journal_issue 3
_journal_name_full 'Acta Crystallographica Section B'
_journal_page_first 380
_journal_page_last 388
_journal_paper_doi 10.1107/S0108768198012968
_journal_volume 55
_journal_year 1999
_chemical_formula_iupac '[Zn(C~22~H~48~N~6~)](ClO~4~)~2~.xH~2~O'
_chemical_formula_sum 'C22 H48 Cl2 N6 O8 Zn'
_space_group_IT_number 15
_symmetry_cell_setting monoclinic
_symmetry_space_group_name_Hall '-C 2yc'
_symmetry_space_group_name_H-M 'C 1 2/c 1'
_cell_angle_alpha 90.00
_cell_angle_beta 99.42(2)
_cell_angle_gamma 90.00
_cell_formula_units_Z 4
_cell_length_a 10.191(5)
_cell_length_b 17.678(8)
_cell_length_c 17.754(9)
_cell_measurement_reflns_used 25
_cell_measurement_temperature 295(2)
_cell_measurement_theta_max 38.6
_cell_measurement_theta_min 31.9
_cell_volume 3155(3)
_computing_cell_refinement 'PHILIPS PW1100/20 software'
_computing_data_collection 'PHILIPS PW1100/20 software'
_computing_data_reduction XTAL_DIFDAT_ADSORB_SORTRF_ADDREF
_computing_molecular_graphics 'ORTEPII (Johnson, 1976)'
_computing_structure_refinement 'RAELS96 (Rae, 1996)'
_computing_structure_solution 'SHELXS86 (Sheldrick, 1985)'
_diffrn_ambient_temperature 295(2)
_diffrn_measurement_device 'Philips PW1100/20 4-circle diffractometer'
_diffrn_measurement_method '\w/2\q scan'
_diffrn_radiation_monochromator graphite
_diffrn_radiation_source 'fine-focus sealed tube'
_diffrn_radiation_type CuK\a
_diffrn_radiation_wavelength 1.5418
_diffrn_reflns_limit_h_max 11
_diffrn_reflns_limit_h_min -11
_diffrn_reflns_limit_k_max 20
_diffrn_reflns_limit_k_min 0
_diffrn_reflns_limit_l_max 20
_diffrn_reflns_limit_l_min 0
_diffrn_reflns_number 2798
_diffrn_reflns_theta_max 64.00
_diffrn_reflns_theta_min 3.0
_diffrn_standards_decay_% 7.1
_diffrn_standards_interval_time 90
_diffrn_standards_number 3
_exptl_absorpt_coefficient_mu 3.15
_exptl_absorpt_correction_T_max 0.725
_exptl_absorpt_correction_T_min 0.567
_exptl_absorpt_correction_type 'analytical  (de Meulenaer & Tompa, 1965)'
_exptl_crystal_colour colourless
_exptl_crystal_density_diffrn 1.41
_exptl_crystal_density_meas ?
_exptl_crystal_description block
_exptl_crystal_F_000 1425.1
_exptl_crystal_size_max 0.26
_exptl_crystal_size_mid 0.20
_exptl_crystal_size_min 0.16
_refine_ls_extinction_coef 0.0
_refine_ls_extinction_method none
_refine_ls_goodness_of_fit_all 1.73
_refine_ls_goodness_of_fit_obs 1.78
_refine_ls_hydrogen_treatment noref
_refine_ls_matrix_type full
_refine_ls_number_parameters 254
_refine_ls_number_reflns 2255
_refine_ls_number_restraints 62
_refine_ls_R_factor_all 0.069
_refine_ls_R_factor_obs 0.054
_refine_ls_shift/esd_max 0.29
_refine_ls_shift/esd_mean 0.12
_refine_ls_structure_factor_coef F
_refine_ls_weighting_details w=1/[\s^2^(Fo)+(0.04Fo)^2^]
_refine_ls_weighting_scheme calc
_refine_ls_wR_factor_all 0.090
_refine_ls_wR_factor_obs 0.083
_reflns_number_observed 2255
_reflns_number_total 2798
_reflns_observed_criterion >3sigma(I)
_cod_data_source_file ta0004.cif
_cod_data_source_block Zn
_cod_depositor_comments
;
 Adding _atom_site_type_symbol label and values.

 Antanas Vaitkus
 2013-04-08

The following automatic conversions were performed:

'_exptl_crystal_density_meas' value 'none' was changed to '?' - the
value is perceived as not measured.

Automatic conversion script
Id: cif_fix_values 3008 2015-01-20 13:52:24Z robertas 

The following automatic conversions were performed:

'_refine_ls_weighting_scheme' value 'calc
w=1/[\s^2^(Fo)+(0.04Fo)^2^]' was changed to 'calc'. New tag
'_refine_ls_weighting_details' was created. The value of the new tag
was set to 'w=1/[\s^2^(Fo)+(0.04Fo)^2^]'.

Automatic conversion script
Id: cif_fix_values 3143 2015-03-26 13:38:13Z robertas 
;
_cod_original_sg_symbol_H-M 'C 2/c'
_cod_database_code 2003165
_cod_database_fobs_code 2003165

loop_
_symmetry_equiv_pos_as_xyz
'x, y, z'
'-x, y, -z+1/2'
'-x, -y, -z'
'x, -y, z+1/2'
'x+1/2, y+1/2, z'
'-x+1/2, y+1/2, -z+1/2'
'1/2-x, 1/2-y, -z'
'x+1/2, -y-1/2, z-1/2'

loop_
_atom_site_aniso_label
_atom_site_aniso_U_11
_atom_site_aniso_U_22
_atom_site_aniso_U_33
_atom_site_aniso_U_12
_atom_site_aniso_U_13
_atom_site_aniso_U_23
Zn 0.041 0.036 0.0490(10) 0.000 0.002 0.000
C1 0.072(3) 0.116(4) 0.073(4) -0.008(4) 0.035(2) -0.006(5)
C2 0.050(2) 0.074(2) 0.055(2) 0.003(3) 0.017(2) -0.006(3)
C3 0.050(2) 0.074(2) 0.055(2) -0.003(3) 0.017(2) 0.006(3)
C4 0.072(3) 0.116(4) 0.073(4) 0.008(4) 0.035(2) 0.006(5)
C11 0.062(4) 0.069(3) 0.065(4) -0.008(3) 0.016(3) 0.012(3)
N12 0.054(2) 0.054(2) 0.062(2) 0.0020(10) 0.0110(10) 0.0120(10)
C13 0.079(4) 0.045(2) 0.106(5) 0.009(3) 0.027(4) 0.022(2)
C14 0.070(6) 0.039(3) 0.142(6) 0.000 0.038(6) 0.000
C14a 0.156(7) 0.038(3) 0.283(8) 0.000 0.113(8) 0.000
C15 0.079(4) 0.045(2) 0.106(5) -0.009(3) 0.027(4) -0.022(2)
N16 0.054(2) 0.054(2) 0.062(2) -0.0020(10) 0.0110(10) -0.0120(10)
C17 0.062(4) 0.069(3) 0.065(4) 0.008(3) 0.016(3) -0.012(3)
C21 0.046(2) 0.064(3) 0.066(3) 0.000(3) 0.017(2) -0.001(3)
N22 0.0410(10) 0.0540(10) 0.048(2) -0.0010(10) 0.0010(10) 0.0010(10)
C23 0.050(2) 0.079(4) 0.075(5) 0.003(2) -0.003(3) 0.019(3)
C24 0.058(2) 0.081(5) 0.076(3) 0.025(3) 0.008(2) 0.031(3)
C24a 0.078(3) 0.154(5) 0.110(4) 0.039(3) 0.005(3) 0.068(4)
C25 0.065(3) 0.062(3) 0.076(4) 0.008(2) 0.002(3) 0.025(2)
N26 0.0500(10) 0.0480(10) 0.072(2) 0.0030(10) 0.0090(10) 0.0130(10)
C27 0.052(4) 0.072(3) 0.069(3) 0.000(3) 0.016(3) 0.018(2)
C31 0.052(4) 0.072(3) 0.069(3) 0.000(3) 0.016(3) -0.018(2)
N32 0.0500(10) 0.0480(10) 0.072(2) -0.0030(10) 0.0090(10) -0.0130(10)
C33 0.065(3) 0.062(3) 0.076(4) -0.008(2) 0.002(3) -0.025(2)
C34 0.058(2) 0.081(5) 0.076(3) -0.025(3) 0.008(2) -0.031(3)
C34a 0.078(3) 0.154(5) 0.110(4) -0.039(3) 0.005(3) -0.068(4)
C35 0.050(2) 0.079(4) 0.075(5) -0.003(2) -0.003(3) -0.019(3)
N36 0.0410(10) 0.0540(10) 0.048(2) 0.0010(10) 0.0010(10) -0.0010(10)
C37 0.046(2) 0.064(3) 0.066(3) 0.000(3) 0.017(2) 0.001(3)
ClA 0.216(5) 0.072(4) 0.099(7) -0.014(2) -0.067(3) -0.009(4)
O1A 0.337(11) 0.076(9) 0.225(10) -0.033(4) -0.122(7) -0.044(6)
O2A 0.444(17) 0.53(3) 0.286(17) 0.116(17) 0.133(17) 0.010(15)
O3A 0.308(8) 0.170(9) 0.212(12) -0.098(8) -0.183(9) 0.042(8)
O4A 0.262(13) 0.121(5) 0.327(16) -0.039(5) -0.131(9) 0.121(9)
ClB 0.060(11) 0.163(16) 0.49(4) -0.031(5) -0.050(11) 0.22(2)
O1B 0.094(13) 0.114(17) 0.26(3) 0.004(8) 0.043(11) 0.09(2)
O2B 0.76(5) 0.40(4) 0.36(5) -0.43(4) -0.39(3) 0.19(3)
O3B 0.113(11) 0.47(5) 1.85(10) 0.149(14) 0.30(2) 0.81(7)
O4B 0.071(13) 0.068(14) 0.32(4) 0.008(5) 0.020(10) 0.077(19)
ClD 0.183(11) 0.093(10) 0.121(9) -0.017(5) -0.041(6) -0.020(8)
O1D 0.197(19) 0.176(14) 0.195(13) -0.027(11) -0.009(12) -0.119(13)
O2D 0.125(9) 0.089(8) 0.084(8) -0.001(6) -0.048(6) -0.020(7)
O3D 0.255(15) 0.27(3) 0.25(3) -0.153(17) 0.067(15) -0.127(18)
O4D 0.50(4) 0.134(15) 0.27(2) 0.032(12) -0.16(2) 0.055(13)
Ow 0.181(13) 0.065(7) 0.258(17) 0.013(8) -0.029(15) 0.012(10)
Zn' 0.041 0.036 0.0490(10) 0.000 0.002 0.000
C1' 0.072(3) 0.116(4) 0.073(4) 0.008(4) 0.035(2) 0.006(5)
C2' 0.050(2) 0.074(2) 0.055(2) -0.003(3) 0.017(2) 0.006(3)
C3' 0.050(2) 0.074(2) 0.055(2) -0.003(3) 0.017(2) 0.006(3)
C4' 0.072(3) 0.116(4) 0.073(4) 0.008(4) 0.035(2) 0.006(5)
C11' 0.062(4) 0.069(3) 0.065(4) 0.008(3) 0.016(3) -0.012(3)
N12' 0.054(2) 0.054(2) 0.062(2) -0.0020(10) 0.0110(10) -0.0120(10)
C13' 0.079(4) 0.045(2) 0.106(5) -0.009(3) 0.027(4) -0.022(2)
C14' 0.070(6) 0.039(3) 0.142(6) 0.000 0.038(6) 0.000
C14a' 0.156(7) 0.038(3) 0.283(8) 0.000 0.113(8) 0.000
C15' 0.079(4) 0.045(2) 0.106(5) 0.009(3) 0.027(4) 0.022(2)
N16' 0.054(2) 0.054(2) 0.062(2) 0.0020(10) 0.0110(10) 0.0120(10)
C17' 0.062(4) 0.069(3) 0.065(4) -0.008(3) 0.016(3) 0.012(3)
C21' 0.046(2) 0.064(3) 0.066(3) 0.000(3) 0.017(2) 0.001(3)
N22' 0.0410(10) 0.0540(10) 0.048(2) 0.0010(10) 0.0010(10) -0.0010(10)
C23' 0.050(2) 0.079(4) 0.075(5) -0.003(2) -0.003(3) -0.019(3)
C24' 0.058(2) 0.081(5) 0.076(3) -0.025(3) 0.008(2) -0.031(3)
C24a' 0.078(3) 0.154(5) 0.110(4) -0.039(3) 0.005(3) -0.068(4)
C25' 0.065(3) 0.062(3) 0.076(4) -0.008(2) 0.002(3) -0.025(2)
N26' 0.0500(10) 0.0480(10) 0.072(2) -0.0030(10) 0.0090(10) -0.0130(10)
C27' 0.052(4) 0.072(3) 0.069(3) 0.000(3) 0.016(3) -0.018(2)
C31' 0.052(4) 0.072(3) 0.069(3) 0.000(3) 0.016(3) 0.018(2)
N32' 0.0500(10) 0.0480(10) 0.072(2) 0.0030(10) 0.0090(10) 0.0130(10)
C33' 0.065(3) 0.062(3) 0.076(4) 0.008(2) 0.002(3) 0.025(2)
C34' 0.058(2) 0.081(5) 0.076(3) 0.025(3) 0.008(2) 0.031(3)
C34a' 0.078(3) 0.154(5) 0.110(4) 0.039(3) 0.005(3) 0.068(4)
C35' 0.050(2) 0.079(4) 0.075(5) 0.003(2) -0.003(3) 0.019(3)
N36' 0.0410(10) 0.0540(10) 0.048(2) -0.0010(10) 0.0010(10) 0.0010(10)
C37' 0.046(2) 0.064(3) 0.066(3) 0.000(3) 0.017(2) -0.001(3)
ClA' 0.216(5) 0.072(4) 0.099(7) 0.014(2) -0.067(3) 0.009(4)
O1A' 0.337(11) 0.076(9) 0.225(10) 0.033(4) -0.122(7) 0.044(6)
O2A' 0.444(17) 0.53(3) 0.286(17) -0.116(17) 0.133(17) -0.010(15)
O3A' 0.308(8) 0.170(9) 0.212(12) 0.098(8) -0.183(9) -0.042(8)
O4A' 0.262(13) 0.121(5) 0.327(16) 0.039(5) -0.131(9) -0.121(9)
ClB' 0.060(11) 0.163(16) 0.49(4) 0.031(5) -0.050(11) -0.22(2)
O1B' 0.094(13) 0.114(17) 0.26(3) -0.004(8) 0.043(11) -0.09(2)
O2B' 0.76(5) 0.40(4) 0.36(5) 0.43(4) -0.39(3) -0.19(3)
O3B' 0.113(11) 0.47(5) 1.85(10) -0.149(14) 0.30(2) -0.81(7)
O4B' 0.071(13) 0.068(14) 0.32(4) -0.008(5) 0.020(10) -0.077(19)
ClD' 0.183(11) 0.093(10) 0.121(9) 0.017(5) -0.041(6) 0.020(8)
O1D' 0.197(19) 0.176(14) 0.195(13) 0.027(11) -0.009(12) 0.119(13)
O2D' 0.125(9) 0.089(8) 0.084(8) 0.001(6) -0.048(6) 0.020(7)
O3D' 0.255(15) 0.27(3) 0.25(3) 0.153(17) 0.067(15) 0.127(18)
O4D' 0.50(4) 0.134(15) 0.27(2) -0.032(12) -0.16(2) -0.055(13)
Ow' 0.181(13) 0.065(7) 0.258(17) -0.013(8) -0.029(15) -0.012(10)
H1C1 0.072 0.116 0.073 -0.008 0.035 -0.006
H2C1 0.072 0.116 0.073 -0.008 0.035 -0.006
H3C1 0.072 0.116 0.073 -0.008 0.035 -0.006
H1C4 0.072 0.116 0.073 0.008 0.035 0.006
H2C4 0.072 0.116 0.073 0.008 0.035 0.006
H3C4 0.072 0.116 0.073 0.008 0.035 0.006
H1C11 0.062 0.069 0.065 -0.008 0.016 0.012
H2C11 0.062 0.069 0.065 -0.008 0.016 0.012
H1C13 0.079 0.045 0.106 0.009 0.027 0.022
H2C13 0.079 0.045 0.106 0.009 0.027 0.022
H1C14 0.070 0.039 0.142 0.000 0.038 0.000
H1C14a 0.156 0.038 0.283 0.000 0.113 0.000
H2C14a 0.156 0.038 0.283 0.000 0.113 0.000
H3C14a 0.156 0.038 0.283 0.000 0.113 0.000
H1C15 0.079 0.045 0.106 -0.009 0.027 -0.022
H2C15 0.079 0.045 0.106 -0.009 0.027 -0.022
H1C17 0.062 0.069 0.065 0.008 0.016 -0.012
H2C17 0.062 0.069 0.065 0.008 0.016 -0.012
H1C21 0.046 0.064 0.066 0.000 0.017 -0.001
H2C21 0.046 0.064 0.066 0.000 0.017 -0.001
H1C23 0.050 0.079 0.075 0.003 -0.003 0.019
H2C23 0.050 0.079 0.075 0.003 -0.003 0.019
H1C24 0.058 0.081 0.076 0.025 0.008 0.031
H1C24a 0.078 0.154 0.110 0.039 0.005 0.068
H2C24a 0.078 0.154 0.110 0.039 0.005 0.068
H3C24a 0.078 0.154 0.110 0.039 0.005 0.068
H1C25 0.065 0.062 0.076 0.008 0.002 0.025
H2C25 0.065 0.062 0.076 0.008 0.002 0.025
H1C27 0.052 0.072 0.069 0.000 0.016 0.018
H2C27 0.052 0.072 0.069 0.000 0.016 0.018
H1C31 0.052 0.072 0.069 0.000 0.016 -0.018
H2C31 0.052 0.072 0.069 0.000 0.016 -0.018
H1C33 0.065 0.062 0.076 -0.008 0.002 -0.025
H2C33 0.065 0.062 0.076 -0.008 0.002 -0.025
H1C34 0.058 0.081 0.076 -0.025 0.008 -0.031
H1C34a 0.078 0.154 0.110 -0.039 0.005 -0.068
H2C34a 0.078 0.154 0.110 -0.039 0.005 -0.068
H3C34a 0.078 0.154 0.110 -0.039 0.005 -0.068
H1C35 0.050 0.079 0.075 -0.003 -0.003 -0.019
H2C35 0.050 0.079 0.075 -0.003 -0.003 -0.019
H1C37 0.046 0.064 0.066 0.000 0.017 0.001
H2C37 0.046 0.064 0.066 0.000 0.017 0.001
H1N12 0.054 0.054 0.062 0.002 0.011 0.012
H1N22 0.041 0.054 0.048 -0.001 0.001 0.001
H1N32 0.050 0.048 0.072 -0.003 0.009 -0.013
H1N16 0.054 0.054 0.062 -0.002 0.011 -0.012
H1N26 0.050 0.048 0.072 0.003 0.009 0.013
H1N36 0.041 0.054 0.048 0.001 0.001 -0.001
H1C1' 0.072 0.116 0.073 0.008 0.035 0.006
H2C1' 0.072 0.116 0.073 0.008 0.035 0.006
H3C1' 0.072 0.116 0.073 0.008 0.035 0.006
H1C4' 0.072 0.116 0.073 -0.008 0.035 -0.006
H2C4' 0.072 0.116 0.073 -0.008 0.035 -0.006
H3C4' 0.072 0.116 0.073 -0.008 0.035 -0.006
H1C11' 0.062 0.069 0.065 0.008 0.016 -0.012
H2C11' 0.062 0.069 0.065 0.008 0.016 -0.012
H1C13' 0.079 0.045 0.106 -0.009 0.027 -0.022
H2C13' 0.079 0.045 0.106 -0.009 0.027 -0.022
H1C14' 0.070 0.039 0.142 0.000 0.038 0.000
H1C14a' 0.156 0.038 0.283 0.000 0.113 0.000
H2C14a' 0.156 0.038 0.283 0.000 0.113 0.000
H3C14a' 0.156 0.038 0.283 0.000 0.113 0.000
H1C15' 0.079 0.045 0.106 0.009 0.027 0.022
H2C15' 0.079 0.045 0.106 0.009 0.027 0.022
H1C17' 0.062 0.069 0.065 -0.008 0.016 0.012
H2C17' 0.062 0.069 0.065 -0.008 0.016 0.012
H1C21' 0.046 0.064 0.066 0.000 0.017 0.001
H2C21' 0.046 0.064 0.066 0.000 0.017 0.001
H1C23' 0.050 0.079 0.075 -0.003 -0.003 -0.019
H2C23' 0.050 0.079 0.075 -0.003 -0.003 -0.019
H1C24' 0.058 0.081 0.076 -0.025 0.008 -0.031
H1C24a' 0.078 0.154 0.110 -0.039 0.005 -0.068
H2C24a' 0.078 0.154 0.110 -0.039 0.005 -0.068
H3C24a' 0.078 0.154 0.110 -0.039 0.005 -0.068
H1C25' 0.065 0.062 0.076 -0.008 0.002 -0.025
H2C25' 0.065 0.062 0.076 -0.008 0.002 -0.025
H1C27' 0.052 0.072 0.069 0.000 0.016 -0.018
H2C27' 0.052 0.072 0.069 0.000 0.016 -0.018
H1C31' 0.052 0.072 0.069 0.000 0.016 0.018
H2C31' 0.052 0.072 0.069 0.000 0.016 0.018
H1C33' 0.065 0.062 0.076 0.008 0.002 0.025
H2C33' 0.065 0.062 0.076 0.008 0.002 0.025
H1C34' 0.058 0.081 0.076 0.025 0.008 0.031
H1C34a' 0.078 0.154 0.110 0.039 0.005 0.068
H2C34a' 0.078 0.154 0.110 0.039 0.005 0.068
H3C34a' 0.078 0.154 0.110 0.039 0.005 0.068
H1C35' 0.050 0.079 0.075 0.003 -0.003 0.019
H2C35' 0.050 0.079 0.075 0.003 -0.003 0.019
H1C37' 0.046 0.064 0.066 0.000 0.017 -0.001
H2C37' 0.046 0.064 0.066 0.000 0.017 -0.001
H1N12' 0.054 0.054 0.062 -0.002 0.011 -0.012
H1N22' 0.041 0.054 0.048 0.001 0.001 -0.001
H1N32' 0.050 0.048 0.072 0.003 0.009 0.013
H1N16' 0.054 0.054 0.062 0.002 0.011 0.012
H1N26' 0.050 0.048 0.072 -0.003 0.009 -0.013
H1N36' 0.041 0.054 0.048 -0.001 0.001 0.001

loop_
_atom_site_label
_atom_site_type_symbol
_atom_site_fract_x
_atom_site_fract_y
_atom_site_fract_z
_atom_site_U_iso_or_equiv
_atom_site_thermal_displace_type
_atom_site_calc_flag
_atom_site_calc_attached_atom
_atom_site_refinement_flags
_atom_site_occupancy
Zn Zn 0.5005(2) 0.15680(10) 0.25520(10) 0.0430(10) Uani d . . 0.604(4)
C1 C 0.8091(6) 0.1506(3) 0.0856(4) 0.084(2) Uani d . . 0.604(4)
C2 C 0.7066(5) 0.1529(2) 0.1412(3) 0.0590(10) Uani d . . 0.604(4)
C3 C 0.2953(5) 0.1619(2) 0.3732(3) 0.0590(10) Uani d . . 0.604(4)
C4 C 0.1979(6) 0.1638(3) 0.4317(4) 0.084(2) Uani d . . 0.604(4)
C11 C 0.6538(5) 0.2337(3) 0.1399(3) 0.065(2) Uani d . . 0.604(4)
N12 N 0.5206(5) 0.2388(2) 0.1648(2) 0.0570(10) Uani d . . 0.604(4)
C13 C 0.4833(7) 0.3201(3) 0.1721(4) 0.075(2) Uani d . . 0.604(4)
C14 C 0.5238(7) 0.3528(2) 0.2510(4) 0.082(2) Uani d . . 0.604(4)
C14 C 0.5108(19) 0.4389(3) 0.2465(7) 0.150(3) Uani d . . 0.604(4)
C15 C 0.4413(7) 0.3234(3) 0.3080(4) 0.075(2) Uani d . . 0.604(4)
N16 N 0.4810(6) 0.2462(2) 0.3386(2) 0.0570(10) Uani d . . 0.604(4)
C17 C 0.3988(5) 0.2232(3) 0.3975(3) 0.065(2) Uani d . . 0.604(4)
C21 C 0.7811(5) 0.1308(3) 0.2196(3) 0.0580(10) Uani d . . 0.604(4)
N22 N 0.7183(3) 0.1582(3) 0.2851(3) 0.0480(10) Uani d . . 0.604(4)
C23 C 0.7872(6) 0.1234(4) 0.3579(3) 0.069(2) Uani d . . 0.604(4)
C24 C 0.7283(4) 0.0494(3) 0.3784(3) 0.072(2) Uani d . . 0.604(4)
C24 C 0.8269(6) 0.0109(6) 0.4408(5) 0.115(2) Uani d . . 0.604(4)
C25 C 0.5971(5) 0.0582(4) 0.4064(3) 0.0690(10) Uani d . . 0.604(4)
N26 N 0.4812(4) 0.0737(3) 0.3446(3) 0.0560(10) Uani d . . 0.604(4)
C27 C 0.3560(5) 0.0828(3) 0.3778(3) 0.063(2) Uani d . . 0.604(4)
C31 C 0.5978(5) 0.0962(3) 0.1112(3) 0.063(2) Uani d . . 0.604(4)
N32 N 0.5185(5) 0.0692(2) 0.1698(3) 0.0560(10) Uani d . . 0.604(4)
C33 C 0.3964(5) 0.0289(3) 0.1314(4) 0.0690(10) Uani d . . 0.604(4)
C34 C 0.2751(5) 0.0786(3) 0.1123(3) 0.072(2) Uani d . . 0.604(4)
C34 C 0.1725(6) 0.0372(6) 0.0542(5) 0.115(2) Uani d . . 0.604(4)
C35 C 0.2105(6) 0.1000(4) 0.1800(3) 0.069(2) Uani d . . 0.604(4)
N36 N 0.2823(3) 0.1608(3) 0.2293(3) 0.0480(10) Uani d . . 0.604(4)
C37 C 0.2123(5) 0.1779(3) 0.2953(3) 0.0580(10) Uani d . . 0.604(4)
Cl Cl 0.9053(4) 0.35310(10) 0.3671(2) 0.139(5) Uani d . . 0.604(4)
O1 O 0.8938(11) 0.2835(3) 0.3319(6) 0.232(8) Uani d . . 0.604(4)
O2 O 0.8153(10) 0.3581(7) 0.4168(6) 0.413(19) Uani d . . 0.604(4)
O3 O 1.0322(7) 0.3615(5) 0.4068(6) 0.255(8) Uani d . . 0.604(4)
O4 O 0.8801(11) 0.4091(4) 0.3129(5) 0.257(6) Uani d . . 0.604(4)
Cl Cl 0.0648(7) 0.3414(4) 0.1140(7) 0.25(2) Uani d . . 0.301(4)
O1 O 0.1150(17) 0.2949(10) 0.1739(11) 0.155(14) Uani d . . 0.301(4)
O2 O 0.053(2) 0.3014(11) 0.0467(10) 0.56(3) Uani d . . 0.301(4)
O3 O -0.0584(11) 0.3676(10) 0.1239(15) 0.80(7) Uani d . . 0.301(4)
O4 O 0.1493(12) 0.4017(7) 0.1114(13) 0.154(19) Uani d . . 0.301(4)
Cl Cl 0.8646(6) 0.3186(3) 0.4248(3) 0.140(9) Uani d . . 0.303(4)
O1 O 0.8836(14) 0.2933(7) 0.3541(5) 0.194(15) Uani d . . 0.303(4)
O2 O 0.8968(12) 0.3941(4) 0.4320(7) 0.107(6) Uani d . . 0.303(4)
O3 O 0.7335(9) 0.3089(8) 0.4324(8) 0.254(15) Uani d . . 0.303(4)
O4 O 0.9444(15) 0.2781(6) 0.4806(7) 0.33(2) Uani d . . 0.303(4)
Ow O 0.6423(19) -0.0780(7) 0.2429(12) 0.176(6) Uani d . . 0.303(4)
Zn Zn 0.4995(2) 0.1568 0.24480(10) 0.043 Uani d . . 0.396(4)
C1 C 0.1909(6) 0.1506(3) 0.4144(4) 0.084(2) Uani d . . 0.396(4)
C2 C 0.2934(5) 0.1529(2) 0.3588(3) 0.0590(10) Uani d . . 0.396(4)
C3 C 0.7047(5) 0.1619(2) 0.1268(3) 0.0590(10) Uani d . . 0.396(4)
C4 C 0.8021(6) 0.1638(3) 0.0683(4) 0.084(2) Uani d . . 0.396(4)
C11 C 0.3462(5) 0.2337(3) 0.3601(3) 0.065(2) Uani d . . 0.396(4)
N12 N 0.4794(5) 0.2388(2) 0.3352(2) 0.0570(10) Uani d . . 0.396(4)
C13 C 0.5167(7) 0.3201(3) 0.3279(4) 0.075(2) Uani d . . 0.396(4)
C14 C 0.4762(7) 0.3528(2) 0.2490(4) 0.082(2) Uani d . . 0.396(4)
C14 C 0.4892(19) 0.4389(3) 0.2535(7) 0.150(3) Uani d . . 0.396(4)
C15 C 0.5587(7) 0.3234(3) 0.1920(4) 0.075(2) Uani d . . 0.396(4)
N16 N 0.5190(6) 0.2462(2) 0.1614(2) 0.0570(10) Uani d . . 0.396(4)
C17 C 0.6012(5) 0.2232(3) 0.1025(3) 0.065(2) Uani d . . 0.396(4)
C21 C 0.2189(5) 0.1308(3) 0.2804(3) 0.0580(10) Uani d . . 0.396(4)
N22 N 0.2817(3) 0.1582(3) 0.2149(3) 0.0480(10) Uani d . . 0.396(4)
C23 C 0.2128(6) 0.1234(4) 0.1421(3) 0.069(2) Uani d . . 0.396(4)
C24 C 0.2717(4) 0.0494(3) 0.1216(3) 0.072(2) Uani d . . 0.396(4)
C24 C 0.1731(6) 0.0109(6) 0.0592(5) 0.115(2) Uani d . . 0.396(4)
C25 C 0.4029(5) 0.0582(4) 0.0936(3) 0.0690(10) Uani d . . 0.396(4)
N26 N 0.5188(4) 0.0737(3) 0.1554(3) 0.0560(10) Uani d . . 0.396(4)
C27 C 0.6440(5) 0.0828(3) 0.1222(3) 0.063(2) Uani d . . 0.396(4)
C31 C 0.4022(5) 0.0962(3) 0.3888(3) 0.063(2) Uani d . . 0.396(4)
N32 N 0.4815(5) 0.0692(2) 0.3302(3) 0.0560(10) Uani d . . 0.396(4)
C33 C 0.6036(5) 0.0289(3) 0.3686(4) 0.0690(10) Uani d . . 0.396(4)
C34 C 0.7249(5) 0.0786(3) 0.3877(3) 0.072(2) Uani d . . 0.396(4)
C34 C 0.8275(6) 0.0372(6) 0.4458(5) 0.115(2) Uani d . . 0.396(4)
C35 C 0.7895(6) 0.1000(4) 0.3200(3) 0.069(2) Uani d . . 0.396(4)
N36 N 0.7177(3) 0.1608(3) 0.2707(3) 0.0480(10) Uani d . . 0.396(4)
C37 C 0.7877(5) 0.1779(3) 0.2047(3) 0.0580(10) Uani d . . 0.396(4)
Cl Cl 0.0947(4) 0.35310(10) 0.1329(2) 0.139(6) Uani d . . 0.396(4)
O1 O 0.1062(11) 0.2835(3) 0.1681(6) 0.232(5) Uani d . . 0.396(4)
O2 O 0.1847(10) 0.3581(7) 0.0832(6) 0.41(2) Uani d . . 0.396(4)
O3 O -0.0322(7) 0.3615(5) 0.0932(6) 0.255(9) Uani d . . 0.396(4)
O4 O 0.1199(11) 0.4091(4) 0.1871(5) 0.257(10) Uani d . . 0.396(4)
Cl Cl 0.9352(7) 0.3414(4) 0.3860(7) 0.247(13) Uani d . . 0.094(5)
O1 O 0.8850(17) 0.2949(10) 0.3261(11) 0.155(15) Uani d . . 0.094(5)
O2 O 0.947(2) 0.3014(11) 0.4533(10) 0.56(5) Uani d . . 0.094(5)
O3 O 1.0584(11) 0.3676(10) 0.3761(15) 0.80(4) Uani d . . 0.094(5)
O4 O 0.8507(12) 0.4017(7) 0.3886(13) 0.154(11) Uani d . . 0.094(5)
Cl Cl 0.1354(6) 0.3186(3) 0.0752(3) 0.120(7) Uani d . . 0.303(4)
O1 O 0.1164(14) 0.2933(7) 0.1459(5) 0.150(9) Uani d . . 0.303(4)
O2 O 0.1032(12) 0.3941(4) 0.0680(7) 0.138(8) Uani d . . 0.303(4)
O3 O 0.2665(9) 0.3089(8) 0.0676(8) 0.219(12) Uani d . . 0.303(4)
O4 O 0.0556(15) 0.2781(6) 0.0194(7) 0.296(16) Uani d . . 0.303(4)
Ow O 0.3577(19) -0.0780(7) 0.2571(12) 0.176(6) Uani d . . 0.303(4)
H1 H 0.8465 0.0984 0.0847 0.084 Uani c C1 . 0.604
H2 H 0.7643 0.1649 0.0332 0.084 Uani c C1 . 0.604
H3 H 0.8827 0.1872 0.1032 0.084 Uani c C1 . 0.604
H1 H 0.1278 0.1244 0.4181 0.084 Uani c C4 . 0.604
H2 H 0.2480 0.1535 0.4840 0.084 Uani c C4 . 0.604
H3 H 0.1553 0.2149 0.4308 0.084 Uani c C4 . 0.604
H11 H 0.7185 0.2653 0.1750 0.065 Uani c C11 . 0.604
H21 H 0.6459 0.2538 0.0867 0.065 Uani c C11 . 0.604
H1 H 0.3844 0.3245 0.1581 0.075 Uani c C13 . 0.604
H2 H 0.5268 0.3505 0.1356 0.075 Uani c C13 . 0.604
H1 H 0.6191 0.3397 0.2694 0.082 Uani c C14 . 0.604
H1 H 0.5652 0.4589 0.2088 0.150 Uani c C14a . 0.604
H2 H 0.4154 0.4529 0.2298 0.150 Uani c C14a . 0.604
H3 H 0.5433 0.4613 0.2979 0.150 Uani c C14a . 0.604
H1 H 0.3605 0.3099 0.2704 0.075 Uani c C15 . 0.604
H2 H 0.4136 0.3465 0.3543 0.075 Uani c C15 . 0.604
H1 H 0.3512 0.2691 0.4118 0.065 Uani c C17 . 0.604
H2 H 0.4606 0.2042 0.4432 0.065 Uani c C17 . 0.604
H1 H 0.7862 0.0743 0.2222 0.058 Uani c C21 . 0.604
H2 H 0.8730 0.1522 0.2253 0.058 Uani c C21 . 0.604
H1 H 0.7830 0.1601 0.4003 0.069 Uani c C23 . 0.604
H2 H 0.8822 0.1144 0.3528 0.069 Uani c C23 . 0.604
H1 H 0.7146 0.0162 0.3322 0.072 Uani c C24 . 0.604
H1 H 0.9144 0.0047 0.4229 0.115 Uani c C24a . 0.604
H2 H 0.8390 0.0426 0.4880 0.115 Uani c C24a . 0.604
H3 H 0.7919 -0.0400 0.4523 0.115 Uani c C24a . 0.604
H1 H 0.6091 0.1099 0.4294 0.069 Uani c C25 . 0.604
H2 H 0.5522 0.0249 0.4400 0.069 Uani c C25 . 0.604
H1 H 0.3761 0.0683 0.4329 0.063 Uani c C27 . 0.604
H2 H 0.2881 0.0474 0.3502 0.063 Uani c C27 . 0.604
H1 H 0.5356 0.1208 0.0688 0.063 Uani c C31 . 0.604
H2 H 0.6405 0.0514 0.0909 0.063 Uani c C31 . 0.604
H1 H 0.3753 -0.0124 0.1661 0.069 Uani c C33 . 0.604
H2 H 0.4162 0.0063 0.0828 0.069 Uani c C33 . 0.604
H1 H 0.3017 0.1261 0.0881 0.072 Uani c C34 . 0.604
H1 H 0.2139 0.0226 0.0090 0.115 Uani c C34a . 0.604
H2 H 0.1418 -0.0093 0.0782 0.115 Uani c C34a . 0.604
H3 H 0.0949 0.0712 0.0375 0.115 Uani c C34a . 0.604
H1 H 0.2379 0.0551 0.2131 0.069 Uani c C35 . 0.604
H2 H 0.1168 0.1139 0.1839 0.069 Uani c C35 . 0.604
H1 H 0.1299 0.1464 0.2900 0.058 Uani c C37 . 0.604
H2 H 0.1876 0.2327 0.2931 0.058 Uani c C37 . 0.604
H1 H 0.4571 0.2203 0.1196 0.057 Uani c N12 . 0.604
H1 H 0.7420 0.2131 0.2899 0.048 Uani c N22 . 0.604
H1 H 0.5745 0.0288 0.1986 0.056 Uani c N32 . 0.604
H1 H 0.5729 0.2529 0.3677 0.057 Uani c N16 . 0.604
H1 H 0.4678 0.0247 0.3163 0.056 Uani c N26 . 0.604
H1 H 0.2649 0.2071 0.1967 0.048 Uani c N36 . 0.604
H1 H 0.1535 0.0984 0.4153 0.084 Uani c C1' . 0.604
H2 H 0.2357 0.1649 0.4668 0.084 Uani c C1' . 0.604
H3 H 0.1173 0.1872 0.3968 0.084 Uani c C1' . 0.604
H1 H 0.8722 0.1244 0.0819 0.084 Uani c C4' . 0.604
H2 H 0.7520 0.1535 0.0160 0.084 Uani c C4' . 0.604
H3 H 0.8447 0.2149 0.0692 0.084 Uani c C4' . 0.604
H1 H 0.2815 0.2653 0.3250 0.065 Uani c C11' . 0.604
H2 H 0.3541 0.2538 0.4133 0.065 Uani c C11' . 0.604
H1 H 0.6156 0.3245 0.3419 0.075 Uani c C13' . 0.604
H2 H 0.4732 0.3505 0.3644 0.075 Uani c C13' . 0.604
H1 H 0.3809 0.3397 0.2306 0.082 Uani c C14' . 0.604
H1 H 0.4348 0.4589 0.2912 0.150 Uani c C14a' . 0.604
H2 H 0.5846 0.4529 0.2702 0.150 Uani c C14a' . 0.604
H3 H 0.4567 0.4613 0.2021 0.150 Uani c C14a' . 0.604
H1 H 0.6395 0.3099 0.2296 0.075 Uani c C15' . 0.604
H215' H 0.5864 0.3465 0.1457 0.075 Uani c C15' . 0.604
H1C17' H 0.6488 0.2691 0.0882 0.065 Uani c C17' . 0.604
H2C17' H 0.5394 0.2042 0.0568 0.065 Uani c C17' . 0.604
H1C21' H 0.2138 0.0743 0.2778 0.058 Uani c C21' . 0.604
H2C21' H 0.1270 0.1522 0.2747 0.058 Uani c C21' . 0.604
H1C23' H 0.2170 0.1601 0.0997 0.069 Uani c C23' . 0.396
H2C23' H 0.1178 0.1144 0.1472 0.069 Uani c C23' . 0.396
H1C24' H 0.2854 0.0162 0.1678 0.072 Uani c C24' . 0.396
H1C24a' H 0.0856 0.0047 0.0771 0.115 Uani c C24a' . 0.396
H2C24a' H 0.1610 0.0426 0.0120 0.115 Uani c C24a' . 0.396
H3C24a' H 0.2081 -0.0400 0.0477 0.115 Uani c C24a' . 0.396
H1C25' H 0.3909 0.1099 0.0706 0.069 Uani c C25' . 0.396
H2C25' H 0.4478 0.0249 0.0600 0.069 Uani c C25' . 0.396
H1C27' H 0.6239 0.0683 0.0671 0.063 Uani c C27' . 0.396
H2C27' H 0.7119 0.0474 0.1498 0.063 Uani c C27' . 0.396
H1C31' H 0.4644 0.1208 0.4312 0.063 Uani c C31' . 0.396
H2C31' H 0.3595 0.0514 0.4091 0.063 Uani c C31' . 0.396
H1C33' H 0.6247 -0.0124 0.3339 0.069 Uani c C33' . 0.396
H2C33' H 0.5838 0.0063 0.4172 0.069 Uani c C33' . 0.396
H1C34' H 0.6983 0.1261 0.4119 0.072 Uani c C34' . 0.396
H1C34a' H 0.7861 0.0226 0.4910 0.115 Uani c C34a' . 0.396
H2C34a' H 0.8582 -0.0093 0.4218 0.115 Uani c C34a' . 0.396
H3C34a' H 0.9051 0.0712 0.4625 0.115 Uani c C34a' . 0.396
H1C35' H 0.7621 0.0551 0.2869 0.069 Uani c C35' . 0.396
H2C35' H 0.8832 0.1139 0.3161 0.069 Uani c C35' . 0.396
H1C37' H 0.8701 0.1464 0.2100 0.058 Uani c C37' . 0.396
H2C37' H 0.8124 0.2327 0.2069 0.058 Uani c C37' . 0.396
H1N12' H 0.5429 0.2203 0.3804 0.057 Uani c N12' . 0.396
H1N22' H 0.2580 0.2131 0.2101 0.048 Uani c N22' . 0.396
H1N32' H 0.4255 0.0288 0.3014 0.056 Uani c N32' . 0.396
H1N16' H 0.4271 0.2529 0.1323 0.057 Uani c N16' . 0.396
H1N26' H 0.5322 0.0247 0.1837 0.056 Uani c N26' . 0.396
H1N36' H 0.7351 0.2071 0.3033 0.048 Uani c N36' . 0.396

loop_
_atom_type_symbol
_atom_type_description
_atom_type_scat_dispersion_real
_atom_type_scat_dispersion_imag
_atom_type_scat_source
C C 0.0181 0.0091 'International Tables Vol C Tables 4.2.6.8 and 6.1.1.1'
H H 0.0000 0.0000 'International Tables Vol C Tables 4.2.6.8 and 6.1.1.1'
N N 0.0311 0.0180 'International Tables Vol C Tables 4.2.6.8 and 6.1.1.1'
Zn Zn -1.5491 0.6778 'International Tables Vol C Tables 4.2.6.8 and 6.1.1.1'
Cl Cl 0.3639 0.7018 'International Tables Vol C Tables 4.2.6.8 and 6.1.1.1'
O O 0.0492 0.0322 'International Tables Vol C Tables 4.2.6.8 and 6.1.1.1'

loop_
_geom_angle_atom_site_label_1
_geom_angle_atom_site_label_2
_geom_angle_atom_site_label_3
_geom_angle_site_symmetry_1
_geom_angle_site_symmetry_2
_geom_angle_site_symmetry_3
_geom_angle
_geom_angle_publ_flag
N12 Zn N16 . . . 92.70(10) no
N12 Zn N22 . . . 87.6(2) no
N12 Zn N26 . . . 179.3(2) no
N12 Zn N32 . . . 86.2(2) no
N12 Zn N36 . . . 92.2(2) no
N16 Zn N22 . . . 91.6(2) no
N16 Zn N26 . . . 88.0(2) no
N16 Zn N32 . . . 178.8(2) no
N16 Zn N36 . . . 85.3(2) no
N22 Zn N26 . . . 92.2(2) no
N22 Zn N32 . . . 88.8(2) no
N22 Zn N36 . . . 176.90(10) no
N26 Zn N32 . . . 93.10(10) no
N26 Zn N36 . . . 88.0(2) no
N32 Zn N36 . . . 94.3(2) no
C1 C2 C11 . . . 106.8(3) no
C1 C2 C21 . . . 106.7(3) no
C1 C2 C31 . . . 106.7(3) no
C11 C2 C21 . . . 112.1(3) no
C11 C2 C31 . . . 112.0(3) no
C21 C2 C31 . . . 112.0(3) no
C4 C3 C17 . . . 106.5(3) no
C4 C3 C27 . . . 106.4(3) no
C4 C3 C37 . . . 106.4(3) no
C17 C3 C27 . . . 112.3(3) no
C17 C3 C37 . . . 112.3(3) no
C27 C3 C37 . . . 112.3(3) no
C2 C11 N12 . . . 112.8(4) no
Zn N12 C11 . . . 111.9(3) no
Zn N12 C13 . . . 121.0(3) no
C11 N12 C13 . . . 109.8(3) no
N12 C13 C14 . . . 114.4(3) no
C13 C14 C14a . . . 108.9(3) no
C13 C14 C15 . . . 113.1(5) no
C14a C14 C15 . . . 108.9(3) no
C14 C15 N16 . . . 114.2(3) no
Zn N16 C15 . . . 117.3(4) no
Zn N16 C17 . . . 113.4(3) no
C15 N16 C17 . . . 110.6(3) no
C3 C17 N16 . . . 115.8(5) no
C2 C21 N22 . . . 114.5(4) no
Zn N22 C21 . . . 110.6(3) no
Zn N22 C23 . . . 121.2(3) no
C21 N22 C23 . . . 109.8(3) no
N22 C23 C24 . . . 114.5(3) no
C23 C24 C24a . . . 108.7(3) no
C23 C24 C25 . . . 113.5(5) no
C24a C24 C25 . . . 108.7(2) no
C24 C25 N26 . . . 114.3(3) no
Zn N26 C25 . . . 119.9(3) no
Zn N26 C27 . . . 113.3(3) no
C25 N26 C27 . . . 110.5(3) no
C3 C27 N26 . . . 116.2(5) no
C2 C31 N32 . . . 114.3(5) no
Zn N32 C31 . . . 111.7(3) no
Zn N32 C33 . . . 119.5(3) no
C31 N32 C33 . . . 109.8(3) no
N32 C33 C34 . . . 114.5(3) no
C33 C34 C34a . . . 108.5(3) no
C33 C34 C35 . . . 114.5(5) no
C34a C34 C35 . . . 108.5(2) no
C34 C35 N36 . . . 114.2(3) no
Zn N36 C35 . . . 118.6(3) no
Zn N36 C37 . . . 116.0(3) no
C35 N36 C37 . . . 110.6(3) no
C3 C37 N36 . . . 114.1(4) no
N22 O1A ClA . . . 145.1(7) no
C21 N22 O1A . . . 98.5(4) no
C23 N22 O1A . . . 83.4(3) no
Zn N22 O1A . . . 129.3(3) no
N36 O1B ClB . . . 148.0(12) no
C35 N36 O1B . . . 100.3(5) no
C37 N36 O1B . . . 77.2(5) no
Zn N36 O1B . . . 126.7(4) no
N36 O1C ClC . . . 146.9(7) no
C35 N36 O1C . . . 96.0(4) no
C37 N36 O1C . . . 78.4(3) no
Zn N36 O1C . . . 130.1(3) no
N22 O1D ClD . . . 117.9(6) no
C21 N22 O1D . . . 106.6(3) no
C23 N22 O1D . . . 79.9(4) no
Zn N22 O1D . . . 125.0(3) no
N16 O3D ClD . . . 137.8(7) no
C15 N16 O3D . . . 91.2(5) no
C17 N16 O3D . . . 103.7(4) no
Zn N16 O3D . . . 118.1(3) no
C31 N32 Ow . . . 109.4(5) no
C33 N32 Ow . . . 92.5(4) no
Zn N32 Ow . . . 112.3(4) no
N32 Ow O4C . . 6_545 84.9(5) no
N32 Ow O1D . . 6_645 115.4(7) no
O4C Ow O1D 6_545 . 6_645 100.5(6) no
Ow O1D ClD . 6_645 6_645 106.2(8) no
Ow O4C ClC . 6_545 6_545 104.8(6) no
N12 Zn C2 . . . 52.60(10) no
N22 Zn C2 . . . 53.20(10) no
N32 Zn C2 . . . 53.20(10) no
N16 Zn C3 . . . 52.90(10) no
N26 Zn C3 . . . 53.00(10) no
N36 Zn C3 . . . 52.20(10) no

loop_
_geom_bond_atom_site_label_1
_geom_bond_atom_site_label_2
_geom_bond_site_symmetry_1
_geom_bond_distance
_geom_bond_publ_flag
Zn N12 . 2.196(2) yes
Zn N22 . 2.196(2) yes
Zn N32 . 2.196(2) yes
C1 C2 . 1.549(6) yes
C2 C11 . 1.524(3) yes
C11 N12 . 1.497(4) yes
N12 C13 . 1.498(4) yes
C13 C14 . 1.509(4) yes
C14 C14a . 1.529(5) yes
C14 C15 . 1.509(4) yes
C15 N16 . 1.500(4) yes
C3 C17 . 1.524(3) yes
N16 C17 . 1.499(4) yes
C2 C31 . 1.524(3) yes
C31 N32 . 1.497(4) yes
N32 C33 . 1.497(4) yes
C33 C34 . 1.509(4) yes
C34 C34a . 1.529(5) yes
C34 C35 . 1.509(4) yes
C35 N36 . 1.500(4) yes
C3 C37 . 1.524(3) yes
N36 C37 . 1.499(4) yes
Zn N16 . 2.196(2) yes
Zn N26 . 2.196(2) yes
Zn N36 . 2.196(2) yes
C3 C4 . 1.549(6) yes
C2 C21 . 1.524(3) yes
C21 N22 . 1.497(4) yes
N22 C23 . 1.497(4) yes
C23 C24 . 1.509(4) yes
C24 C24a . 1.529(5) yes
C24 C25 . 1.509(4) yes
C25 N26 . 1.500(4) yes
C3 C27 . 1.524(3) yes
N26 C27 . 1.499(4) yes
ClA O1A . 1.376(3) yes
N22 O1A . 2.882(9) yes
N36 O1B . 2.990(14) yes
N36 O1C . 2.909(8) yes
N22 O1D . 3.060(12) yes
N16 O3D . 3.037(11) yes
N32 Ow . 3.083(15) yes
O4C Ow 6_545 3.13(2) yes
O1D Ow 6_645 2.84(2) yes

loop_
_geom_torsion_atom_site_label_1
_geom_torsion_atom_site_label_2
_geom_torsion_atom_site_label_3
_geom_torsion_atom_site_label_4
_geom_torsion
_geom_torsion_publ_flag
N12 C2 C3 N16 -60.4(2) no
N22 C2 C3 N26 -61.2(2) no
N32 C2 C3 N36 -60.4(2) no
C11 N12 Zn N16 116.3(3) no
C13 N12 Zn N16 -15.5(5) no
C11 N12 Zn N22 24.8(3) no
C13 N12 Zn N22 -107.1(4) no
C11 N12 Zn N32 -64.2(3) no
C13 N12 Zn N32 164.0(4) no
C11 N12 Zn N36 -158.3(3) no
C13 N12 Zn N36 69.8(4) no
C15 N16 Zn N12 19.8(5) no
C17 N16 Zn N12 150.7(3) no
C15 N16 Zn N22 107.5(4) no
C17 N16 Zn N22 -121.6(3) no
C15 N16 Zn N26 199.6(4) no
C17 N16 Zn N26 -29.4(3) no
C15 N16 Zn N36 -72.2(4) no
C17 N16 Zn N36 58.7(3) no
C21 N22 Zn N12 -61.8(3) no
C23 N22 Zn N12 -192.3(4) no
C21 N22 Zn N16 -154.4(3) no
C23 N22 Zn N16 75.1(4) no
C21 N22 Zn N26 117.5(3) no
C23 N22 Zn N26 -13.0(4) no
C21 N22 Zn N32 24.5(3) no
C23 N22 Zn N32 -106.1(4) no
C25 N26 Zn N16 -76.8(5) no
C27 N26 Zn N16 56.6(3) no
C25 N26 Zn N22 14.7(4) no
C27 N26 Zn N22 148.1(3) no
C25 N26 Zn N32 103.7(4) no
C27 N26 Zn N32 -122.9(3) no
C25 N26 Zn N36 197.8(4) no
C27 N26 Zn N36 -28.7(3) no
C31 N32 Zn N12 27.8(3) no
C33 N32 Zn N12 -102.2(4) no
C31 N32 Zn N22 -59.9(3) no
C33 N32 Zn N22 -189.9(4) no
C31 N32 Zn N26 -152.0(3) no
C33 N32 Zn N26 77.9(4) no
C31 N32 Zn N36 119.8(3) no
C33 N32 Zn N36 -10.3(4) no
C35 N36 Zn N12 98.1(4) no
C37 N36 Zn N12 -126.5(3) no
C35 N36 Zn N16 190.7(4) no
C37 N36 Zn N16 -34.0(3) no
C35 N36 Zn N26 -81.2(4) no
C37 N36 Zn N26 54.2(4) no
C35 N36 Zn N32 11.8(4) no
C37 N36 Zn N32 147.2(4) no
N12 C11 C2 C1 -202.6(4) no
N12 C11 C2 C21 -86.0(5) no
N12 C11 C2 C31 40.9(6) no
N22 C21 C2 C1 157.0(4) no
N22 C21 C2 C11 40.4(6) no
N22 C21 C2 C31 -86.5(5) no
N32 C31 C2 C1 158.5(4) no
N32 C31 C2 C11 -84.9(5) no
N32 C31 C2 C21 42.0(6) no
N16 C17 C3 C4 196.0(3) no
N16 C17 C3 C27 79.8(5) no
N16 C17 C3 C37 -47.9(5) no
N26 C27 C3 C4 197.6(4) no
N26 C27 C3 C17 -46.3(6) no
N26 C27 C3 C37 81.5(5) no
N36 C37 C3 C4 193.4(4) no
N36 C37 C3 C17 77.3(5) no
N36 C37 C3 C27 -50.5(5) no
Zn N12 C11 C2 35.4(5) no
C13 N12 C11 C2 172.6(4) no
C14 C13 N12 Zn 40.5(6) no
C14 C13 N12 C11 -92.2(6) no
C14a C14 C13 N12 166.6(7) no
C15 C14 C13 N12 -72.2(6) no
N16 C15 C14 C13 79.3(7) no
N16 C15 C14 C14a -159.4(8) no
Zn N16 C15 C14 -50.6(8) no
C17 N16 C15 C14 -182.9(5) no
C3 C17 N16 Zn -26.4(5) no
C3 C17 N16 C15 107.8(5) no
Zn N22 C21 C2 35.1(4) no
C23 N22 C21 C2 171.4(3) no
C24 C23 N22 Zn 40.5(6) no
C24 C23 N22 C21 -90.3(6) no
C24a C24 C23 N22 165.6(5) no
C25 C24 C23 N22 -73.3(5) no
N26 C25 C24 C23 76.0(6) no
N26 C25 C24 C24a 197.1(6) no
Zn N26 C25 C24 -44.5(7) no
C27 N26 C25 C24 -179.1(5) no
C3 C27 N26 Zn -25.7(5) no
C3 C27 N26 C25 112.1(5) no
Zn N32 C31 C2 31.9(5) no
C33 N32 C31 C2 166.8(3) no
C34 C33 N32 Zn 38.7(6) no
C34 C33 N32 C31 -92.2(6) no
C34a C34 C33 N32 163.7(5) no
C35 C34 C33 N32 -74.9(5) no
N36 C35 C34 C33 77.0(6) no
N36 C35 C34 C34a -161.6(6) no
Zn N36 C35 C34 -41.9(7) no
C37 N36 C35 C34 -179.4(5) no
C3 C37 N36 Zn -21.1(5) no
C3 C37 N36 C35 117.7(5) no
